data_7100449
loop_
_publ_author_name
'Lan-Chang Liang'
'Wei-Ying Lee'
'Jia-Ming Lin'

_publ_section_title
;
Benzene C-H Activation by Platinum(II) Complexes of
Bis(2-diphenylphosphinophenyl)amide
;
_journal_name_full 'Chemical Communications'
_journal_paper_doi 10.1039/b501520k
_journal_year 2005
_chemical_formula_sum 'C49 H41 F3 N2 O3 P2 Pt S'
_chemical_formula_weight 1051.93
_space_group_IT_number 14
_symmetry_cell_setting monoclinic
_symmetry_space_group_name_Hall '-P 2yn'
_symmetry_space_group_name_H-M 'P 1 21/n 1'
_cell_angle_alpha 90.00
_cell_angle_beta 105.9800(10)
_cell_angle_gamma 90.00
_cell_formula_units_Z 4
_cell_length_a 15.1140(2)
_cell_length_b 17.6950(3)
_cell_length_c 16.9010(3)
_cell_measurement_temperature 293(2)
_cell_volume 4345.38(12)
_diffrn_ambient_temperature 293(2)
_exptl_crystal_density_diffrn 1.608
_cod_depositor_comments
;
The following automatic conversions were performed:
'_symmetry_cell_setting' value 'Monoclinic' changed to 'monoclinic'
according to '/home/saulius/struct/CIF-dictionaries/cif_core.dic'
dictionary named 'cif_core.dic' version 2.4.1 from 2010-06-29.

Automatic conversion script
Id: cif_fix_enum 1527 2010-12-29 10:47:43Z saulius 
;
_cod_original_sg_symbol_H-M 'P 21/n'
_cod_database_code 7100449

loop_
_symmetry_equiv_pos_as_xyz
'x, y, z'
'-x+1/2, y+1/2, -z+1/2'
'-x, -y, -z'
'x-1/2, -y-1/2, z-1/2'

loop_
_atom_site_label
_atom_site_type_symbol
_atom_site_fract_x
_atom_site_fract_y
_atom_site_fract_z
_atom_site_U_iso_or_equiv
_atom_site_adp_type
_atom_site_occupancy
_atom_site_symmetry_multiplicity
_atom_site_calc_flag
_atom_site_refinement_flags
_atom_site_disorder_assembly
_atom_site_disorder_group
Pt1 Pt 0.291269(15) 0.402435(14) 0.143938(14) 0.01842(14) Uani 1 1 d . . .
S1 S 0.96137(13) 0.39700(10) 0.25383(13) 0.0311(5) Uani 1 1 d . . .
P1 P 0.24357(11) 0.30569(10) 0.05167(10) 0.0206(4) Uani 1 1 d . . .
P2 P 0.36852(11) 0.48143(10) 0.24568(10) 0.0191(4) Uani 1 1 d . . .
F1 F 0.9942(4) 0.4740(3) 0.3913(3) 0.0651(16) Uani 1 1 d . . .
F2 F 0.8639(3) 0.4168(3) 0.3591(4) 0.0569(15) Uani 1 1 d . . .
F3 F 0.9878(4) 0.3545(3) 0.4070(3) 0.0591(14) Uani 1 1 d . . .
O1 O 0.9205(4) 0.4628(3) 0.2101(4) 0.0495(16) Uani 1 1 d . . .
O2 O 1.0587(4) 0.3903(3) 0.2669(4) 0.0467(16) Uani 1 1 d . . .
O3 O 0.9099(4) 0.3283(3) 0.2294(4) 0.0459(15) Uani 1 1 d . . .
N1 N 0.3998(3) 0.3338(3) 0.1924(3) 0.0214(12) Uani 1 1 d . . .
N2 N 0.1879(4) 0.4791(3) 0.0971(3) 0.0218(12) Uani 1 1 d . . .
C1 C 0.1284(4) 0.2666(4) 0.0360(4) 0.0217(14) Uani 1 1 d . . .
C2 C 0.0875(5) 0.2719(4) 0.1006(4) 0.0246(15) Uani 1 1 d . . .
H2 H 0.1188 0.2985 0.1499 0.030 Uiso 1 1 d R . .
C3 C 0.0015(5) 0.2403(4) 0.0918(5) 0.0309(17) Uani 1 1 d . . .
H3 H -0.0261 0.2425 0.1365 0.037 Uiso 1 1 d R . .
C4 C -0.0429(5) 0.2041(4) 0.0193(5) 0.0309(16) Uani 1 1 d . . .
H4 H -0.1028 0.1832 0.0145 0.037 Uiso 1 1 d R . .
C5 C -0.0028(5) 0.1982(4) -0.0440(5) 0.0334(17) Uani 1 1 d . . .
H5 H -0.0354 0.1727 -0.0937 0.040 Uiso 1 1 d R . .
C6 C 0.0836(5) 0.2297(4) -0.0360(4) 0.0263(15) Uani 1 1 d . . .
H6 H 0.1125 0.2258 -0.0798 0.032 Uiso 1 1 d R . .
C7 C 0.2560(5) 0.3205(4) -0.0505(4) 0.0243(15) Uani 1 1 d . . .
C8 C 0.2108(6) 0.3812(5) -0.0963(5) 0.044(2) Uani 1 1 d . . .
H8 H 0.1724 0.4119 -0.0725 0.052 Uiso 1 1 d R . .
C9 C 0.2198(8) 0.3973(5) -0.1739(6) 0.060(3) Uani 1 1 d . . .
H9 H 0.1869 0.4393 -0.2041 0.072 Uiso 1 1 d R . .
C10 C 0.2764(7) 0.3523(5) -0.2058(5) 0.049(2) Uani 1 1 d . . .
H10 H 0.2848 0.3635 -0.2588 0.059 Uiso 1 1 d R . .
C11 C 0.3211(5) 0.2913(4) -0.1622(4) 0.0328(17) Uani 1 1 d . . .
H11 H 0.3595 0.2595 -0.1849 0.039 Uiso 1 1 d R . .
C12 C 0.3106(5) 0.2751(4) -0.0845(4) 0.0268(16) Uani 1 1 d . . .
H12 H 0.3413 0.2323 -0.0540 0.032 Uiso 1 1 d R . .
C13 C 0.3229(4) 0.2332(4) 0.1034(4) 0.0203(14) Uani 1 1 d . . .
C14 C 0.3114(5) 0.1571(4) 0.0801(4) 0.0267(16) Uani 1 1 d . . .
H14 H 0.2620 0.1427 0.0333 0.032 Uiso 1 1 d R . .
C15 C 0.3701(5) 0.1034(4) 0.1248(5) 0.0274(17) Uani 1 1 d . . .
H15 H 0.3669 0.0516 0.1075 0.033 Uiso 1 1 d R . .
C16 C 0.4370(5) 0.1258(4) 0.1968(4) 0.0271(15) Uani 1 1 d . . .
H16 H 0.4751 0.0880 0.2304 0.033 Uiso 1 1 d R . .
C17 C 0.4474(5) 0.1999(4) 0.2203(4) 0.0257(15) Uani 1 1 d . . .
H17 H 0.4929 0.2143 0.2699 0.031 Uiso 1 1 d R . .
C18 C 0.3923(4) 0.2570(4) 0.1721(4) 0.0203(14) Uani 1 1 d . . .
C19 C 0.4837(4) 0.3679(4) 0.2333(4) 0.0237(15) Uani 1 1 d . . .
C20 C 0.5712(4) 0.3349(4) 0.2438(4) 0.0254(16) Uani 1 1 d . . .
H20 H 0.5746 0.2840 0.2252 0.031 Uiso 1 1 d R . .
C21 C 0.6501(5) 0.3742(4) 0.2795(4) 0.0279(16) Uani 1 1 d . . .
H21 H 0.7089 0.3506 0.2862 0.034 Uiso 1 1 d R . .
C22 C 0.6474(4) 0.4485(4) 0.3069(4) 0.0287(17) Uani 1 1 d . . .
H22 H 0.7030 0.4759 0.3316 0.034 Uiso 1 1 d R . .
C23 C 0.5634(5) 0.4823(4) 0.2989(4) 0.0268(16) Uani 1 1 d . . .
H23 H 0.5599 0.5331 0.3175 0.032 Uiso 1 1 d R . .
C24 C 0.4822(4) 0.4430(4) 0.2623(4) 0.0205(14) Uani 1 1 d . . .
C25 C 0.3394(4) 0.4761(4) 0.3426(4) 0.0201(14) Uani 1 1 d . . .
C26 C 0.2701(4) 0.4267(4) 0.3518(4) 0.0232(15) Uani 1 1 d . . .
H26 H 0.2372 0.3960 0.3063 0.028 Uiso 1 1 d R . .
C27 C 0.2494(5) 0.4220(4) 0.4258(4) 0.0265(16) Uani 1 1 d . . .
H27 H 0.2008 0.3894 0.4315 0.032 Uiso 1 1 d R . .
C28 C 0.2981(5) 0.4647(4) 0.4920(4) 0.0268(16) Uani 1 1 d . . .
H28 H 0.2837 0.4601 0.5437 0.032 Uiso 1 1 d R . .
C29 C 0.3666(4) 0.5147(4) 0.4839(4) 0.0254(15) Uani 1 1 d . . .
H29 H 0.3998 0.5449 0.5297 0.030 Uiso 1 1 d R . .
C30 C 0.3871(4) 0.5205(4) 0.4100(4) 0.0217(14) Uani 1 1 d . . .
H30 H 0.4342 0.5545 0.4038 0.026 Uiso 1 1 d R . .
C31 C 0.3648(5) 0.5812(4) 0.2201(4) 0.0226(15) Uani 1 1 d . . .
C32 C 0.4235(5) 0.6124(4) 0.1779(4) 0.0292(17) Uani 1 1 d . . .
H32 H 0.4718 0.5816 0.1682 0.035 Uiso 1 1 d R . .
C33 C 0.4133(6) 0.6855(5) 0.1520(5) 0.0368(19) Uani 1 1 d . . .
H33 H 0.4551 0.7064 0.1242 0.044 Uiso 1 1 d R . .
C34 C 0.3433(6) 0.7288(4) 0.1666(5) 0.0378(19) Uani 1 1 d . . .
H34 H 0.3355 0.7799 0.1471 0.045 Uiso 1 1 d R . .
C35 C 0.2845(5) 0.6990(4) 0.2076(4) 0.0306(16) Uani 1 1 d . . .
H35 H 0.2367 0.7295 0.2185 0.037 Uiso 1 1 d R . .
C36 C 0.2946(5) 0.6252(4) 0.2343(4) 0.0280(15) Uani 1 1 d . . .
H36 H 0.2529 0.6037 0.2618 0.034 Uiso 1 1 d R . .
C37 C 0.2017(5) 0.5343(4) 0.0452(4) 0.0277(16) Uani 1 1 d . . .
H37 H 0.2566 0.5334 0.0272 0.033 Uiso 1 1 d R . .
C38 C 0.1400(5) 0.5916(4) 0.0187(5) 0.0313(18) Uani 1 1 d . . .
H38 H 0.1496 0.6285 -0.0199 0.038 Uiso 1 1 d R . .
C39 C 0.0620(5) 0.5955(4) 0.0471(5) 0.0285(17) Uani 1 1 d . . .
H39 H 0.0189 0.6362 0.0298 0.034 Uiso 1 1 d R . .
C40 C 0.0485(5) 0.5400(4) 0.1007(4) 0.0277(16) Uani 1 1 d . . .
H40 H -0.0044 0.5412 0.1216 0.033 Uiso 1 1 d R . .
C41 C 0.1126(4) 0.4834(4) 0.1245(4) 0.0247(15) Uani 1 1 d . . .
H41 H 0.1018 0.4455 0.1613 0.030 Uiso 1 1 d R . .
C42 C 0.9514(5) 0.4124(4) 0.3578(5) 0.037(2) Uani 1 1 d . . .
C43 C 0.1415(12) 0.3433(13) 0.5881(12) 0.068(5) Uani 0.55 1 d P . .
H44A H 0.1024 0.0510 0.5615 0.080 Uiso 0.45 1 d P . .
C43' C 0.082(3) 0.0332(14) 0.5670(17) 0.109(13) Uani 0.45 1 d P . .
H47A H 0.1450 0.3143 0.5834 0.080 Uiso 0.55 1 d P . .
C44 C 0.1117(9) 0.1042(9) 0.5658(7) 0.086(5) Uani 1 1 d . . .
C45 C 0.1950(7) 0.1322(9) 0.5959(5) 0.076(4) Uani 1 1 d . . .
H45 H 0.2467 0.0991 0.6159 0.091 Uiso 1 1 d R . .
C46 C 0.2088(7) 0.2154(9) 0.5988(7) 0.081(4) Uani 1 1 d . . .
H46 H 0.2699 0.2359 0.6161 0.098 Uiso 1 1 d R . .
C47 C 0.1370(8) 0.2611(8) 0.5782(6) 0.077(4) Uani 1 1 d . . .
C48 C 0.0475(7) 0.2295(10) 0.5482(6) 0.081(4) Uani 1 1 d . . .
H48 H -0.0059 0.2614 0.5330 0.097 Uiso 1 1 d R . .
C49 C 0.0361(7) 0.1549(10) 0.5406(6) 0.074(4) Uani 1 1 d . . .
H49 H -0.0256 0.1377 0.5161 0.089 Uiso 1 1 d R . .

loop_
_atom_site_aniso_label
_atom_site_aniso_U_11
_atom_site_aniso_U_22
_atom_site_aniso_U_33
_atom_site_aniso_U_23
_atom_site_aniso_U_13
_atom_site_aniso_U_12
Pt1 0.01740(19) 0.0173(2) 0.01941(19) -0.00042(10) 0.00313(12) 0.00216(9)
S1 0.0223(9) 0.0277(11) 0.0421(11) 0.0093(8) 0.0070(8) -0.0016(7)
P1 0.0192(8) 0.0206(10) 0.0205(8) -0.0023(7) 0.0029(7) 0.0030(7)
P2 0.0196(8) 0.0171(9) 0.0201(8) 0.0006(7) 0.0044(7) 0.0013(7)
F1 0.071(4) 0.057(4) 0.070(4) -0.013(3) 0.025(3) -0.039(3)
F2 0.027(2) 0.073(4) 0.076(4) -0.020(3) 0.021(3) -0.006(2)
F3 0.063(3) 0.067(4) 0.052(3) 0.025(3) 0.023(3) 0.010(3)
O1 0.042(3) 0.037(4) 0.063(4) 0.020(3) 0.005(3) 0.006(3)
O2 0.021(3) 0.070(4) 0.050(4) 0.025(3) 0.012(3) 0.005(3)
O3 0.052(3) 0.037(4) 0.056(4) -0.004(3) 0.027(3) -0.015(3)
N1 0.020(3) 0.025(3) 0.017(3) 0.000(2) 0.000(2) 0.005(2)
N2 0.024(3) 0.021(3) 0.021(3) 0.002(2) 0.006(2) 0.001(2)
C1 0.023(3) 0.012(3) 0.026(3) 0.002(3) 0.002(3) 0.005(3)
C2 0.029(4) 0.019(4) 0.026(3) 0.001(3) 0.007(3) -0.003(3)
C3 0.031(4) 0.026(4) 0.038(4) 0.005(3) 0.012(3) 0.000(3)
C4 0.023(4) 0.020(4) 0.046(4) -0.001(3) 0.003(3) -0.003(3)
C5 0.033(4) 0.027(4) 0.035(4) -0.012(3) -0.001(3) 0.000(3)
C6 0.028(4) 0.024(4) 0.025(4) -0.004(3) 0.004(3) 0.003(3)
C7 0.027(3) 0.025(4) 0.023(3) -0.003(3) 0.009(3) -0.001(3)
C8 0.057(5) 0.043(5) 0.034(4) 0.004(4) 0.020(4) 0.023(4)
C9 0.091(8) 0.055(7) 0.040(5) 0.017(4) 0.032(6) 0.038(5)
C10 0.081(6) 0.036(5) 0.041(5) 0.013(4) 0.037(5) 0.017(5)
C11 0.040(4) 0.029(4) 0.036(4) -0.008(3) 0.021(3) 0.004(3)
C12 0.025(4) 0.025(4) 0.030(4) -0.001(3) 0.007(3) 0.003(3)
C13 0.022(3) 0.013(4) 0.027(3) 0.000(3) 0.008(3) 0.003(3)
C14 0.025(3) 0.022(4) 0.032(4) -0.002(3) 0.008(3) 0.000(3)
C15 0.023(4) 0.016(4) 0.039(4) -0.003(3) 0.003(3) 0.005(3)
C16 0.031(4) 0.018(4) 0.032(4) -0.001(3) 0.008(3) 0.003(3)
C17 0.026(3) 0.031(4) 0.022(3) 0.002(3) 0.008(3) 0.006(3)
C18 0.019(3) 0.016(4) 0.029(3) -0.002(3) 0.011(3) 0.003(3)
C19 0.021(3) 0.033(4) 0.014(3) -0.001(3) 0.002(3) 0.003(3)
C20 0.021(3) 0.032(4) 0.023(3) 0.000(3) 0.005(3) 0.009(3)
C21 0.021(4) 0.035(4) 0.024(4) 0.000(3) 0.001(3) 0.008(3)
C22 0.015(3) 0.040(5) 0.029(4) -0.004(3) 0.002(3) -0.002(3)
C23 0.029(4) 0.031(4) 0.018(3) -0.005(3) 0.002(3) -0.004(3)
C24 0.018(3) 0.025(4) 0.018(3) 0.000(3) 0.004(3) 0.001(3)
C25 0.023(3) 0.018(4) 0.018(3) 0.002(3) 0.004(3) 0.005(3)
C26 0.019(3) 0.021(4) 0.030(4) 0.000(3) 0.009(3) 0.002(3)
C27 0.024(4) 0.025(4) 0.029(4) -0.002(3) 0.005(3) -0.002(3)
C28 0.032(4) 0.028(4) 0.021(3) 0.002(3) 0.007(3) 0.005(3)
C29 0.026(4) 0.025(4) 0.021(3) -0.004(3) 0.002(3) 0.000(3)
C30 0.019(3) 0.017(4) 0.027(3) 0.003(3) 0.004(3) -0.001(3)
C31 0.022(3) 0.025(4) 0.018(3) -0.004(3) 0.001(3) -0.003(3)
C32 0.036(4) 0.027(4) 0.028(4) -0.005(3) 0.013(3) -0.002(3)
C33 0.048(5) 0.029(5) 0.040(4) 0.002(4) 0.023(4) -0.001(4)
C34 0.054(5) 0.023(4) 0.035(4) 0.009(3) 0.011(4) 0.000(4)
C35 0.037(4) 0.024(4) 0.028(4) -0.001(3) 0.005(3) 0.005(3)
C36 0.029(4) 0.026(4) 0.027(4) -0.007(3) 0.004(3) -0.005(3)
C37 0.021(3) 0.030(4) 0.031(4) 0.002(3) 0.007(3) 0.003(3)
C38 0.035(4) 0.030(5) 0.030(4) 0.011(3) 0.011(4) 0.007(3)
C39 0.028(4) 0.025(4) 0.031(4) 0.004(3) 0.005(3) 0.009(3)
C40 0.020(3) 0.032(4) 0.029(4) -0.001(3) 0.005(3) 0.003(3)
C41 0.024(3) 0.023(4) 0.027(3) -0.002(3) 0.007(3) -0.002(3)
C42 0.025(4) 0.032(5) 0.055(5) -0.001(4) 0.010(4) -0.012(3)
C43 0.055(11) 0.071(15) 0.068(12) 0.013(11) 0.001(9) -0.023(10)
C43' 0.27(4) 0.026(13) 0.075(17) 0.004(12) 0.12(2) -0.007(19)
C44 0.062(8) 0.158(16) 0.041(6) -0.025(7) 0.020(6) -0.002(8)
C45 0.039(6) 0.163(13) 0.029(5) -0.011(7) 0.015(4) 0.024(7)
C46 0.042(6) 0.131(13) 0.072(7) -0.032(8) 0.018(5) 0.005(7)
C47 0.063(7) 0.128(12) 0.042(6) -0.002(6) 0.018(5) 0.000(7)
C48 0.045(6) 0.159(15) 0.038(6) 0.013(7) 0.010(5) 0.011(8)
C49 0.047(6) 0.141(13) 0.031(5) 0.005(7) 0.006(4) 0.033(8)

loop_
_geom_bond_atom_site_label_1
_geom_bond_atom_site_label_2
_geom_bond_distance
_geom_bond_site_symmetry_2
_geom_bond_publ_flag
Pt1 N1 2.025(5) . ?
Pt1 N2 2.056(5) . ?
Pt1 P2 2.2735(17) . ?
Pt1 P1 2.2941(17) . ?
S1 O1 1.426(6) . ?
S1 O2 1.431(6) . ?
S1 O3 1.442(6) . ?
S1 C42 1.825(9) . ?
P1 C7 1.807(6) . ?
P1 C13 1.808(6) . ?
P1 C1 1.823(7) . ?
P2 C24 1.797(6) . ?
P2 C25 1.811(6) . ?
P2 C31 1.815(7) . ?
F1 C42 1.313(9) . ?
F2 C42 1.331(9) . ?
F3 C42 1.340(10) . ?
N1 C18 1.398(8) . ?
N1 C19 1.402(8) . ?
N2 C41 1.344(8) . ?
N2 C37 1.366(9) . ?
C1 C6 1.383(9) . ?
C1 C2 1.399(9) . ?
C2 C3 1.384(10) . ?
C2 H2 0.9605 . ?
C3 C4 1.383(10) . ?
C3 H3 0.9591 . ?
C4 C5 1.371(10) . ?
C4 H4 0.9605 . ?
C5 C6 1.392(10) . ?
C5 H5 0.9613 . ?
C6 H6 0.9600 . ?
C7 C12 1.385(9) . ?
C7 C8 1.388(11) . ?
C8 C9 1.385(13) . ?
C8 H8 0.9604 . ?
C9 C10 1.382(12) . ?
C9 H9 0.9594 . ?
C10 C11 1.376(11) . ?
C10 H10 0.9594 . ?
C11 C12 1.395(10) . ?
C11 H11 0.9609 . ?
C12 H12 0.9607 . ?
C13 C18 1.398(9) . ?
C13 C14 1.401(9) . ?
C14 C15 1.375(10) . ?
C14 H14 0.9607 . ?
C15 C16 1.407(10) . ?
C15 H15 0.9593 . ?
C16 C17 1.367(10) . ?
C16 H16 0.9599 . ?
C17 C18 1.415(9) . ?
C17 H17 0.9608 . ?
C19 C20 1.411(9) . ?
C19 C24 1.419(10) . ?
C20 C21 1.370(10) . ?
C20 H20 0.9600 . ?
C21 C22 1.398(11) . ?
C21 H21 0.9600 . ?
C22 C23 1.377(10) . ?
C22 H22 0.9604 . ?
C23 C24 1.398(9) . ?
C23 H23 0.9585 . ?
C25 C26 1.405(9) . ?
C25 C30 1.408(9) . ?
C26 C27 1.374(9) . ?
C26 H26 0.9608 . ?
C27 C28 1.381(10) . ?
C27 H27 0.9594 . ?
C28 C29 1.398(10) . ?
C28 H28 0.9603 . ?
C29 C30 1.370(9) . ?
C29 H29 0.9606 . ?
C30 H30 0.9596 . ?
C31 C36 1.390(10) . ?
C31 C32 1.396(10) . ?
C32 C33 1.360(11) . ?
C32 H32 0.9606 . ?
C33 C34 1.382(11) . ?
C33 H33 0.9592 . ?
C34 C35 1.374(10) . ?
C34 H34 0.9585 . ?
C35 C36 1.375(10) . ?
C35 H35 0.9594 . ?
C36 H36 0.9588 . ?
C37 C38 1.368(10) . ?
C37 H37 0.9593 . ?
C38 C39 1.392(10) . ?
C38 H38 0.9618 . ?
C39 C40 1.388(10) . ?
C39 H39 0.9611 . ?
C40 C41 1.374(10) . ?
C40 H40 0.9592 . ?
C41 H41 0.9587 . ?
C43 C47 1.46(2) . ?
C43 H47A 0.52(2) . ?
C43' C44 1.34(3) . ?
C43' H44A 0.47(3) . ?
C44 C45 1.318(17) . ?
C44 C49 1.423(17) . ?
C44 H44A 0.952(15) . ?
C45 C46 1.486(18) . ?
C45 H45 0.9604 . ?
C46 C47 1.320(16) . ?
C46 H46 0.9598 . ?
C47 C48 1.422(16) . ?
C47 H47A 0.949(15) . ?
C48 C49 1.333(18) . ?
C48 H48 0.9601 . ?
C49 H49 0.9597 . ?
